data_4300377
_journal_name_full 'Inorganic Chemistry'
_journal_year 2006
_chemical_formula_sum 'C44 H39 Cu I N3 P2 S'
_chemical_formula_weight 894.22
_space_group_IT_number 14
_symmetry_cell_setting monoclinic
_symmetry_space_group_name_Hall '-P 2yn'
_symmetry_space_group_name_H-M 'P 1 21/n 1'
_cell_angle_alpha 90.00
_cell_angle_beta 95.477(2)
_cell_angle_gamma 90.00
_cell_formula_units_Z 4
_cell_length_a 9.5127(11)
_cell_length_b 24.6398(18)
_cell_length_c 17.5613(13)
_cell_measurement_temperature 293(2)
_cell_volume 4097.4(6)
_diffrn_ambient_temperature 293(2)
_exptl_crystal_density_diffrn 1.450
_cod_original_sg_symbol_H-M 'P 21/n'
_cod_database_code 4300377

loop_
_symmetry_equiv_pos_as_xyz
'x, y, z'
'-x+1/2, y+1/2, -z+1/2'
'-x, -y, -z'
'x-1/2, -y-1/2, z-1/2'

loop_
_atom_site_label
_atom_site_type_symbol
_atom_site_fract_x
_atom_site_fract_y
_atom_site_fract_z
_atom_site_U_iso_or_equiv
_atom_site_adp_type
_atom_site_occupancy
_atom_site_symmetry_multiplicity
_atom_site_calc_flag
_atom_site_refinement_flags
_atom_site_disorder_assembly
_atom_site_disorder_group
Cu1 Cu 0.54158(2) 0.199435(8) 0.224243(10) 0.06599(9) Uani 1 1 d . . .
I1 I 0.383337(11) 0.173459(6) 0.337857(6) 0.07381(8) Uani 1 1 d . . .
S1 S 0.78535(6) 0.20175(2) 0.25805(3) 0.08141(14) Uani 1 1 d . . .
P1 P 0.47855(6) 0.287617(19) 0.19457(2) 0.06953(13) Uani 1 1 d . . .
P2 P 0.48775(5) 0.133744(17) 0.13307(2) 0.06296(12) Uani 1 1 d . . .
N11 N 0.79454(15) 0.10192(8) 0.43107(9) 0.0749(4) Uani 1 1 d . . .
N12 N 0.75085(19) 0.13759(10) 0.37109(11) 0.0942(6) Uani 1 1 d . . .
H12A H 0.6534 0.1388 0.3594 0.113 Uiso 1 1 d R . .
N13 N 0.9715(2) 0.14732(10) 0.34828(15) 0.0902(5) Uani 1 1 d . . .
H13A H 1.0358 0.1573 0.3126 0.108 Uiso 1 1 d R . .
H13B H 1.0238 0.1323 0.3958 0.108 Uiso 1 1 d R . .
C1 C 0.8620(4) 0.03002(14) 0.5565(2) 0.1092(8) Uani 1 1 d . . .
H1 H 0.9348 0.0395 0.5273 0.131 Uiso 1 1 d R . .
C2 C 0.8904(5) -0.00379(15) 0.6187(2) 0.1199(9) Uani 1 1 d . . .
H2 H 0.9812 -0.0169 0.6318 0.144 Uiso 1 1 d R . .
C3 C 0.7818(5) -0.01909(14) 0.6618(3) 0.1206(11) Uani 1 1 d . . .
H3 H 0.7998 -0.0416 0.7041 0.145 Uiso 1 1 d R . .
C4 C 0.6462(9) -0.0014(3) 0.6428(5) 0.188(2) Uani 1 1 d . . .
H4 H 0.5733 -0.0109 0.6720 0.226 Uiso 1 1 d R . .
C5 C 0.6165(9) 0.0337(3) 0.5817(5) 0.201(3) Uani 1 1 d . . .
H5 H 0.5258 0.0468 0.5686 0.241 Uiso 1 1 d R . .
C6 C 0.7255(3) 0.04877(13) 0.53667(16) 0.0998(8) Uani 1 1 d . . .
C7 C 0.6990(2) 0.08632(17) 0.46834(16) 0.1128(10) Uani 1 1 d . . .
H7 H 0.6073 0.0981 0.4540 0.135 Uiso 1 1 d R . .
C8 C 0.84096(18) 0.16142(9) 0.32868(13) 0.0720(5) Uani 1 1 d . . .
C11 C 0.3121(3) 0.29237(8) 0.13996(12) 0.0837(6) Uani 1 1 d . . .
C12 C 0.3005(3) 0.28528(11) 0.06131(18) 0.1007(7) Uani 1 1 d . . .
H12 H 0.3802 0.2859 0.0345 0.121 Uiso 1 1 d R . .
C13 C 0.1665(5) 0.28007(19) 0.0212(3) 0.1316(12) Uani 1 1 d . . .
H13 H 0.1570 0.2767 -0.0318 0.158 Uiso 1 1 d R . .
C14 C 0.0479(5) 0.28158(18) 0.0601(3) 0.1389(14) Uani 1 1 d . . .
H14 H -0.0412 0.2776 0.0340 0.167 Uiso 1 1 d R . .
C15 C 0.0586(7) 0.2883(3) 0.1400(5) 0.175(2) Uani 1 1 d . . .
H15 H -0.0211 0.2877 0.1669 0.210 Uiso 1 1 d R . .
C16 C 0.1908(5) 0.29339(16) 0.1785(3) 0.1311(12) Uani 1 1 d . . .
H16 H 0.2003 0.2967 0.2315 0.157 Uiso 1 1 d R . .
C21 C 0.4609(4) 0.33286(9) 0.27635(17) 0.1069(10) Uani 1 1 d . . .
C22 C 0.3834(6) 0.38089(17) 0.2700(3) 0.1441(15) Uani 1 1 d . . .
H22 H 0.3348 0.3903 0.2233 0.173 Uiso 1 1 d R . .
C23 C 0.3779(8) 0.4150(2) 0.3329(4) 0.183(3) Uani 1 1 d . . .
H23 H 0.3253 0.4468 0.3286 0.220 Uiso 1 1 d R . .
C24 C 0.4498(5) 0.3990(2) 0.4033(3) 0.1465(14) Uani 1 1 d . . .
H24 H 0.4459 0.4215 0.4456 0.176 Uiso 1 1 d R . .
C25 C 0.5259(5) 0.35186(15) 0.4089(3) 0.1295(11) Uani 1 1 d . . .
H25 H 0.5745 0.3425 0.4555 0.155 Uiso 1 1 d R . .
C26 C 0.5320(3) 0.31827(8) 0.34583(14) 0.0792(5) Uani 1 1 d . . .
H26 H 0.5846 0.2864 0.3502 0.095 Uiso 1 1 d R . .
C31 C 0.5844(3) 0.32662(8) 0.13720(11) 0.0778(6) Uani 1 1 d . . .
C32 C 0.6203(11) 0.3807(4) 0.1475(6) 0.236(4) Uani 1 1 d . . .
H32 H 0.5956 0.3985 0.1910 0.284 Uiso 1 1 d R . .
C33 C 0.6937(8) 0.4090(3) 0.0968(5) 0.178(2) Uani 1 1 d . . .
H33 H 0.7181 0.4452 0.1050 0.214 Uiso 1 1 d R . .
C34 C 0.7300(4) 0.38206(15) 0.0312(2) 0.1175(9) Uani 1 1 d . . .
H34 H 0.7791 0.4005 -0.0041 0.141 Uiso 1 1 d R . .
C35 C 0.6937(5) 0.32849(13) 0.0193(3) 0.1117(9) Uani 1 1 d . . .
H35 H 0.7184 0.3107 -0.0242 0.134 Uiso 1 1 d R . .
C36 C 0.6202(5) 0.30033(17) 0.0716(3) 0.1241(11) Uani 1 1 d . . .
H36 H 0.5958 0.2641 0.0634 0.149 Uiso 1 1 d R . .
C41 C 0.51751(16) 0.15363(7) 0.03730(10) 0.0644(3) Uani 1 1 d . . .
C42 C 0.6531(7) 0.1692(2) 0.0240(4) 0.1529(18) Uani 1 1 d . . .
H42 H 0.7275 0.1655 0.0620 0.183 Uiso 1 1 d R . .
C43 C 0.6782(6) 0.1920(2) -0.0460(3) 0.1580(16) Uani 1 1 d . . .
H43 H 0.7686 0.2028 -0.0553 0.190 Uiso 1 1 d R . .
C44 C 0.5664(4) 0.19857(12) -0.1027(2) 0.1053(8) Uani 1 1 d . . .
H44 H 0.5824 0.2131 -0.1500 0.126 Uiso 1 1 d R . .
C45 C 0.4310(5) 0.18314(17) -0.0890(3) 0.1274(11) Uani 1 1 d . . .
H45 H 0.3565 0.1868 -0.1270 0.153 Uiso 1 1 d R . .
C46 C 0.4064(4) 0.16042(12) -0.01927(18) 0.0967(6) Uani 1 1 d . . .
H46 H 0.3160 0.1496 -0.0100 0.116 Uiso 1 1 d R . .
C51 C 0.5923(3) 0.07238(9) 0.14514(14) 0.0925(7) Uani 1 1 d . . .
C52 C 0.6220(6) 0.03855(15) 0.0856(4) 0.1443(15) Uani 1 1 d . . .
H52 H 0.5964 0.0491 0.0353 0.173 Uiso 1 1 d R . .
C53 C 0.6898(9) -0.0112(3) 0.1018(5) 0.189(2) Uani 1 1 d . . .
H53 H 0.7098 -0.0336 0.0616 0.227 Uiso 1 1 d R . .
C54 C 0.7278(5) -0.0263(2) 0.1758(3) 0.1399(13) Uani 1 1 d . . .
H54 H 0.7735 -0.0593 0.1859 0.168 Uiso 1 1 d R . .
C55 C 0.6979(6) 0.0076(2) 0.2362(4) 0.1649(18) Uani 1 1 d . . .
H55 H 0.7235 -0.0030 0.2865 0.198 Uiso 1 1 d R . .
C56 C 0.6297(3) 0.05630(10) 0.22031(17) 0.0933(6) Uani 1 1 d . . .
H56 H 0.6096 0.0787 0.2605 0.112 Uiso 1 1 d R . .
C61 C 0.3096(3) 0.11432(6) 0.12572(10) 0.0758(5) Uani 1 1 d . . .
C62 C 0.2700(5) 0.06078(17) 0.1103(3) 0.1297(11) Uani 1 1 d . . .
H62 H 0.3382 0.0353 0.1007 0.156 Uiso 1 1 d R . .
C63 C 0.1300(9) 0.0455(2) 0.1104(6) 0.200(3) Uani 1 1 d . . .
H63 H 0.1038 0.0098 0.0991 0.241 Uiso 1 1 d R . .
C64 C 0.0271(3) 0.08445(11) 0.12208(17) 0.0966(6) Uani 1 1 d . . .
H64 H -0.0673 0.0743 0.1204 0.116 Uiso 1 1 d R . .
C65 C 0.0674(4) 0.13815(16) 0.1369(2) 0.1165(9) Uani 1 1 d . . .
H65 H -0.0008 0.1637 0.1465 0.140 Uiso 1 1 d R . .
C66 C 0.2078(3) 0.15289(11) 0.13868(16) 0.0919(6) Uani 1 1 d . . .
H66 H 0.2340 0.1886 0.1500 0.110 Uiso 1 1 d R . .

loop_
_atom_site_aniso_label
_atom_site_aniso_U_11
_atom_site_aniso_U_22
_atom_site_aniso_U_33
_atom_site_aniso_U_23
_atom_site_aniso_U_13
_atom_site_aniso_U_12
Cu1 0.0819(11) 0.0794(11) 0.0405(8) 0.0074(8) 0.0002(7) 0.0319(9)
I1 0.0543(5) 0.1136(8) 0.0558(5) 0.0020(5) -0.0009(4) 0.0116(5)
S1 0.075(2) 0.108(3) 0.065(2) 0.007(2) 0.0136(18) 0.004(2)
P1 0.099(3) 0.073(2) 0.0409(17) 0.0124(17) 0.0108(18) 0.031(2)
P2 0.066(2) 0.074(2) 0.0515(19) 0.0004(17) 0.0044(16) 0.0327(18)
N11 0.055(6) 0.099(8) 0.065(7) -0.006(6) 0.001(6) 0.009(6)
N12 0.057(7) 0.148(11) 0.070(8) 0.027(8) -0.014(6) 0.033(7)
N13 0.068(8) 0.103(9) 0.097(9) -0.005(7) 0.000(7) -0.003(6)
C1 0.136(15) 0.102(12) 0.088(12) 0.000(10) -0.011(11) 0.023(11)
C2 0.177(19) 0.102(14) 0.098(14) 0.003(11) -0.040(13) 0.027(13)
C3 0.24(3) 0.067(11) 0.142(19) 0.023(12) 0.014(19) -0.054(15)
C4 0.19(3) 0.24(3) 0.21(3) 0.14(2) -0.04(2) -0.09(2)
C5 0.076(14) 0.50(5) 0.27(3) 0.26(4) 0.003(17) -0.07(2)
C6 0.091(11) 0.143(15) 0.083(11) 0.029(11) -0.017(9) -0.028(11)
C7 0.055(9) 0.201(19) 0.088(12) 0.032(12) -0.023(9) 0.038(11)
C8 0.045(7) 0.086(10) 0.093(10) -0.029(8) 0.015(7) -0.011(7)
C11 0.104(11) 0.057(8) 0.087(11) 0.030(8) 0.012(9) 0.020(8)
C12 0.167(17) 0.097(12) 0.056(9) 0.012(9) -0.026(10) -0.048(11)
C13 0.22(2) 0.105(14) 0.104(15) 0.001(12) -0.069(17) -0.010(16)
C14 0.12(2) 0.20(2) 0.33(4) 0.14(3) -0.02(2) 0.090(19)
C15 0.070(15) 0.62(7) 0.34(5) 0.31(5) 0.01(2) 0.08(3)
C16 0.091(14) 0.25(3) 0.145(18) 0.070(18) -0.014(14) 0.016(15)
C21 0.163(16) 0.077(10) 0.074(11) 0.018(8) 0.037(11) 0.046(10)
C22 0.35(3) 0.095(13) 0.076(12) 0.020(10) 0.064(15) 0.130(17)
C23 0.43(5) 0.105(16) 0.14(2) 0.007(16) 0.03(3) 0.14(2)
C24 0.24(3) 0.136(19) 0.096(16) 0.012(14) 0.058(16) 0.032(18)
C25 0.171(18) 0.107(13) 0.079(12) 0.024(11) 0.021(11) -0.021(13)
C26 0.136(13) 0.068(9) 0.049(8) -0.014(7) 0.017(8) -0.004(8)
C31 0.105(11) 0.102(11) 0.043(7) 0.017(8) 0.037(7) 0.044(9)
C32 0.27(3) 0.14(2) 0.32(4) 0.11(3) 0.10(3) 0.03(2)
C33 0.32(4) 0.120(18) 0.13(2) 0.029(17) 0.02(2) -0.03(2)
C34 0.147(16) 0.104(15) 0.120(17) 0.044(13) 0.021(13) -0.030(13)
C35 0.101(13) 0.17(2) 0.113(15) 0.045(14) 0.024(11) 0.005(13)
C36 0.108(14) 0.20(2) 0.121(16) 0.050(16) 0.036(12) 0.019(14)
C41 0.058(7) 0.058(8) 0.066(8) -0.010(6) 0.012(6) 0.005(6)
C42 0.098(14) 0.32(3) 0.084(13) 0.000(16) 0.013(11) -0.068(16)
C43 0.107(15) 0.38(4) 0.089(14) 0.036(19) 0.022(12) -0.101(19)
C44 0.124(14) 0.107(12) 0.082(11) 0.008(10) 0.039(11) 0.010(11)
C45 0.080(12) 0.27(3) 0.112(15) 0.106(16) -0.005(10) 0.004(14)
C46 0.070(9) 0.171(16) 0.083(11) 0.055(11) -0.021(8) -0.009(10)
C51 0.107(11) 0.069(9) 0.110(13) -0.017(9) 0.014(10) 0.054(8)
C52 0.150(17) 0.066(11) 0.24(3) 0.042(14) 0.037(17) 0.058(11)
C53 0.24(3) 0.15(2) 0.18(3) -0.038(19) 0.05(2) 0.089(19)
C54 0.16(2) 0.20(2) 0.16(2) 0.07(2) 0.064(18) 0.122(18)
C55 0.151(19) 0.19(2) 0.16(2) 0.057(19) -0.020(16) 0.038(17)
C56 0.109(12) 0.067(9) 0.147(16) 0.018(10) -0.057(11) 0.031(9)
C61 0.096(10) 0.080(10) 0.048(7) 0.016(7) 0.015(7) 0.025(9)
C62 0.093(13) 0.088(13) 0.30(3) 0.010(16) 0.043(16) -0.021(11)
C63 0.15(2) 0.076(14) 0.62(7) -0.01(2) 0.06(3) -0.053(16)
C64 0.076(11) 0.083(11) 0.168(17) 0.033(12) 0.009(11) -0.021(10)
C65 0.068(11) 0.22(2) 0.097(13) -0.002(15) 0.004(9) 0.012(13)
C66 0.068(10) 0.140(14) 0.090(11) -0.015(10) -0.007(8) 0.008(10)

loop_
_geom_bond_atom_site_label_1
_geom_bond_atom_site_label_2
_geom_bond_distance
_geom_bond_site_symmetry_2
_geom_bond_publ_flag
Cu1 P1 2.3005(4) . y
Cu1 P2 2.2998(5) . y
Cu1 S1 2.3389(7) . y
Cu1 I1 2.6889(3) . y
S1 C8 1.637(3) . y
P1 C31 1.774(2) . y
P1 C11 1.775(3) . y
P1 C21 1.838(3) . y
P2 C61 1.754(3) . y
P2 C41 1.7999(19) . y
P2 C51 1.8110(19) . y
N11 C7 1.231(3) . ?
N11 N12 1.404(2) . ?
N12 C8 1.325(3) . ?
N12 H12A 0.9311 . ?
N13 C8 1.304(3) . ?
N13 H13A 0.9485 . ?
N13 H13B 1.0013 . ?
C1 C2 1.380(5) . ?
C1 C6 1.391(5) . ?
C1 H1 0.9300 . ?
C2 C3 1.390(6) . ?
C2 H2 0.9300 . ?
C3 C4 1.372(8) . ?
C3 H3 0.9300 . ?
C4 C5 1.387(10) . ?
C4 H4 0.9300 . ?
C5 C6 1.412(7) . ?
C5 H5 0.9300 . ?
C6 C7 1.517(4) . ?
C7 H7 0.9300 . ?
C11 C12 1.386(4) . ?
C11 C16 1.392(5) . ?
C12 C13 1.403(6) . ?
C12 H12 0.9300 . ?
C13 C14 1.374(7) . ?
C13 H13 0.9300 . ?
C14 C15 1.407(9) . ?
C14 H14 0.9300 . ?
C15 C16 1.375(8) . ?
C15 H15 0.9300 . ?
C16 H16 0.9300 . ?
C21 C22 1.393(4) . ?
C21 C26 1.385(4) . ?
C22 C23 1.394(8) . ?
C22 H22 0.9300 . ?
C23 C24 1.410(8) . ?
C23 H23 0.9300 . ?
C24 C25 1.368(6) . ?
C24 H24 0.9300 . ?
C25 C26 1.388(5) . ?
C25 H25 0.9300 . ?
C26 H26 0.9300 . ?
C31 C32 1.382(11) . ?
C31 C36 1.392(5) . ?
C32 C33 1.374(11) . ?
C32 H32 0.9300 . ?
C33 C34 1.401(9) . ?
C33 H33 0.9300 . ?
C34 C35 1.375(5) . ?
C34 H34 0.9300 . ?
C35 C36 1.391(6) . ?
C35 H35 0.9300 . ?
C36 H36 0.9300 . ?
C41 C42 1.386(7) . ?
C41 C46 1.390(4) . ?
C42 C43 1.394(8) . ?
C42 H42 0.9300 . ?
C43 C44 1.395(7) . ?
C43 H43 0.9300 . ?
C44 C45 1.386(6) . ?
C44 H44 0.9300 . ?
C45 C46 1.387(5) . ?
C45 H45 0.9300 . ?
C46 H46 0.9300 . ?
C51 C52 1.387(6) . ?
C51 C56 1.392(4) . ?
C52 C53 1.401(8) . ?
C52 H52 0.9300 . ?
C53 C54 1.367(9) . ?
C53 H53 0.9300 . ?
C54 C55 1.400(8) . ?
C54 H54 0.9300 . ?
C55 C56 1.380(6) . ?
C55 H55 0.9300 . ?
C56 H56 0.9300 . ?
C61 C62 1.391(5) . ?
C61 C66 1.391(3) . ?
C62 C63 1.384(9) . ?
C62 H62 0.9300 . ?
C63 C64 1.400(9) . ?
C63 H63 0.9300 . ?
C64 C65 1.395(5) . ?
C64 H64 0.9300 . ?
C65 C66 1.382(5) . ?
C65 H65 0.9300 . ?
C66 H66 0.9300 . ?
